data_1515666
loop_
_publ_author_name
'Neu, Rebecca C.'
'Otten, Edwin'
'Lough, Alan'
'Stephan, Douglas W.'

_publ_section_title
;
 The synthesis and exchange chemistry of frustrated Lewis pair--nitrous
 oxide complexes
;
_journal_issue 1
_journal_name_full 'Chemical Science'
_journal_page_first 170
_journal_paper_doi 10.1039/c0sc00398k
_journal_volume 2
_journal_year 2011
_chemical_formula_sum 'C30 H30 B F12 N2 O P'
_chemical_formula_weight 704.34
_space_group_IT_number 19
_symmetry_cell_setting orthorhombic
_symmetry_space_group_name_Hall 'P 2ac 2ab'
_symmetry_space_group_name_H-M 'P 21 21 21'
_atom_sites_solution_hydrogens geom
_atom_sites_solution_primary direct
_atom_sites_solution_secondary difmap
_audit_creation_method SHELXL-97
_cell_angle_alpha 90.00
_cell_angle_beta 90.00
_cell_angle_gamma 90.00
_cell_formula_units_Z 4
_cell_length_a 11.6507(6)
_cell_length_b 13.7877(6)
_cell_length_c 19.5448(8)
_cell_measurement_reflns_used 6705
_cell_measurement_temperature 296(2)
_cell_measurement_theta_max 24.65
_cell_measurement_theta_min 2.51
_cell_volume 3139.6(2)
_computing_cell_refinement 'Bruker SMART'
_computing_data_collection 'Bruker SMART'
_computing_data_reduction 'Bruker SAINT'
_computing_molecular_graphics 'Bruker SHELXTL'
_computing_publication_material 'Bruker SHELXTL'
_computing_structure_refinement 'SHELXL-97 (Sheldrick, 2008)'
_computing_structure_solution 'SHELXS-97 (Sheldrick, 2008)'
_diffrn_ambient_temperature 296(2)
_diffrn_measured_fraction_theta_full 0.998
_diffrn_measured_fraction_theta_max 0.998
_diffrn_measurement_device_type 'CCD area detector'
_diffrn_measurement_method 'phi and omega scans'
_diffrn_radiation_monochromator graphite
_diffrn_radiation_source 'fine-focus sealed tube'
_diffrn_radiation_type MoK\a
_diffrn_radiation_wavelength 0.71073
_diffrn_reflns_av_R_equivalents 0.0426
_diffrn_reflns_av_sigmaI/netI 0.0391
_diffrn_reflns_limit_h_max 15
_diffrn_reflns_limit_h_min -15
_diffrn_reflns_limit_k_max 17
_diffrn_reflns_limit_k_min -17
_diffrn_reflns_limit_l_max 25
_diffrn_reflns_limit_l_min -25
_diffrn_reflns_number 28943
_diffrn_reflns_theta_full 27.49
_diffrn_reflns_theta_max 27.49
_diffrn_reflns_theta_min 1.81
_exptl_absorpt_coefficient_mu 0.187
_exptl_absorpt_correction_T_max 0.7456
_exptl_absorpt_correction_T_min 0.6472
_exptl_absorpt_correction_type multi-scan
_exptl_crystal_colour colourless
_exptl_crystal_density_diffrn 1.490
_exptl_crystal_density_method 'not measured'
_exptl_crystal_description block
_exptl_crystal_F_000 1440
_exptl_crystal_size_max 0.60
_exptl_crystal_size_mid 0.40
_exptl_crystal_size_min 0.40
_refine_diff_density_max 0.307
_refine_diff_density_min -0.273
_refine_diff_density_rms 0.042
_refine_ls_abs_structure_details 'Flack H D (1983), Acta Cryst. A39, 876-881'
_refine_ls_abs_structure_Flack -0.01(8)
_refine_ls_extinction_method none
_refine_ls_goodness_of_fit_ref 1.029
_refine_ls_hydrogen_treatment mixed
_refine_ls_matrix_type full
_refine_ls_number_parameters 445
_refine_ls_number_reflns 7187
_refine_ls_number_restraints 0
_refine_ls_restrained_S_all 1.029
_refine_ls_R_factor_all 0.0485
_refine_ls_R_factor_gt 0.0367
_refine_ls_shift/su_max 0.000
_refine_ls_shift/su_mean 0.000
_refine_ls_structure_factor_coef Fsqd
_refine_ls_weighting_details 'calc w=1/[\s^2^(Fo^2^)+(0.0404P)^2^+0.5434P] where P=(Fo^2^+2Fc^2^)/3'
_refine_ls_weighting_scheme calc
_refine_ls_wR_factor_gt 0.0803
_refine_ls_wR_factor_ref 0.0856
_reflns_number_gt 6151
_reflns_number_total 7187
_reflns_threshold_expression >2sigma(I)
_cod_data_source_file c0sc00398k.txt
_cod_data_source_block C30H30BF12N2OP_compound5
_cod_depositor_comments
;
The following automatic conversions were performed:

'_symmetry_cell_setting' value 'Orthorhombic' changed to
'orthorhombic' according to
/usr/data/users/saulius/automatic-downloads/retrospective/RSC/lib/dictionaries/cif_core.dic
dictionary named 'cif_core.dic' version 2.4.2 from 2011-04-26.

Automatic conversion script
Id: cif_fix_values 2281 2013-09-26 08:29:07Z andrius 
;
_cod_original_sg_symbol_H-M P2(1)2(1)2(1)
_cod_database_code 1515666

loop_
_symmetry_equiv_pos_as_xyz
'x, y, z'
'-x+1/2, -y, z+1/2'
'-x, y+1/2, -z+1/2'
'x+1/2, -y+1/2, -z'

loop_
_atom_site_label
_atom_site_type_symbol
_atom_site_fract_x
_atom_site_fract_y
_atom_site_fract_z
_atom_site_U_iso_or_equiv
_atom_site_adp_type
_atom_site_occupancy
_atom_site_symmetry_multiplicity
_atom_site_calc_flag
_atom_site_refinement_flags
F1 F 1.13977(11) 0.44032(10) 0.00643(6) 0.0352(3) Uani 1 1 d .
P1 P 0.79001(4) 0.44369(4) 0.08161(3) 0.02105(11) Uani 1 1 d .
F8 F 1.33263(11) 0.57668(9) 0.27213(6) 0.0343(3) Uani 1 1 d .
F7 F 1.47966(13) 0.46821(12) 0.34051(7) 0.0528(4) Uani 1 1 d .
F6 F 1.40331(13) 0.20450(10) 0.19480(8) 0.0452(4) Uani 1 1 d .
F4 F 1.36941(10) 0.65176(9) 0.14035(7) 0.0335(3) Uani 1 1 d .
F3 F 1.48289(12) 0.70402(10) 0.02850(9) 0.0537(4) Uani 1 1 d .
F12 F 1.14758(13) 0.72244(9) 0.10595(7) 0.0389(3) Uani 1 1 d .
F11 F 1.04164(15) 0.85486(11) 0.17571(8) 0.0562(5) Uani 1 1 d .
F10 F 0.97304(14) 0.63088(13) 0.35411(8) 0.0598(5) Uani 1 1 d .
F9 F 1.09072(12) 0.49757(10) 0.28551(6) 0.0385(3) Uani 1 1 d .
F5 F 1.25962(11) 0.31282(9) 0.12335(7) 0.0350(3) Uani 1 1 d .
F2 F 1.25248(15) 0.49248(14) -0.10286(7) 0.0614(5) Uani 1 1 d .
O1 O 1.09225(10) 0.43772(9) 0.14005(6) 0.0198(3) Uani 1 1 d .
N1 N 0.92389(14) 0.40747(12) 0.10663(9) 0.0222(3) Uani 1 1 d .
N2 N 0.99418(14) 0.47472(11) 0.11739(8) 0.0207(3) Uani 1 1 d .
C19 C 1.28294(15) 0.44962(14) 0.19609(9) 0.0196(4) Uani 1 1 d .
C24 C 1.34535(17) 0.48400(15) 0.25130(10) 0.0253(4) Uani 1 1 d .
C23 C 1.42249(18) 0.42803(17) 0.28735(11) 0.0326(5) Uani 1 1 d .
C22 C 1.44332(19) 0.33342(18) 0.27047(12) 0.0338(5) Uani 1 1 d .
C21 C 1.38530(19) 0.29758(16) 0.21518(12) 0.0303(5) Uani 1 1 d .
C20 C 1.30915(16) 0.35419(15) 0.17864(10) 0.0245(4) Uani 1 1 d .
C13 C 1.24932(15) 0.54322(14) 0.07998(10) 0.0209(4) Uani 1 1 d .
C18 C 1.33891(17) 0.60996(15) 0.08001(11) 0.0273(4) Uani 1 1 d .
C17 C 1.3970(2) 0.63833(17) 0.02218(14) 0.0380(6) Uani 1 1 d .
C16 C 1.3707(2) 0.6001(2) -0.04042(14) 0.0459(7) Uani 1 1 d .
C15 C 1.2832(2) 0.5337(2) -0.04273(11) 0.0406(6) Uani 1 1 d .
C25 C 1.12859(16) 0.60230(14) 0.19336(10) 0.0219(4) Uani 1 1 d .
C30 C 1.10991(18) 0.69544(16) 0.16862(11) 0.0284(5) Uani 1 1 d .
C29 C 1.0511(2) 0.76550(17) 0.20446(13) 0.0372(6) Uani 1 1 d .
C28 C 1.0030(2) 0.74726(19) 0.26695(13) 0.0416(6) Uani 1 1 d .
C27 C 1.01809(19) 0.6548(2) 0.29262(12) 0.0396(6) Uani 1 1 d .
C26 C 1.07997(18) 0.58590(16) 0.25721(11) 0.0285(5) Uani 1 1 d .
C9 C 0.73222(17) 0.52470(17) 0.15075(11) 0.0307(5) Uani 1 1 d .
C11 C 0.7725(2) 0.4897(2) 0.22197(11) 0.0416(6) Uani 1 1 d .
H19A H 0.7441 0.5331 0.2565 0.062 Uiso 1 1 calc R
H19B H 0.8548 0.4887 0.2234 0.062 Uiso 1 1 calc R
H19C H 0.7435 0.4256 0.2303 0.062 Uiso 1 1 calc R
C12 C 0.7773(2) 0.62912(17) 0.14263(13) 0.0403(6) Uani 1 1 d .
H20A H 0.7486 0.6562 0.1007 0.060 Uiso 1 1 calc R
H20B H 0.8597 0.6284 0.1416 0.060 Uiso 1 1 calc R
H20C H 0.7517 0.6678 0.1805 0.060 Uiso 1 1 calc R
C10 C 0.59986(19) 0.5272(2) 0.14894(13) 0.0423(6) Uani 1 1 d .
H21A H 0.5723 0.5726 0.1824 0.063 Uiso 1 1 calc R
H21B H 0.5703 0.4638 0.1590 0.063 Uiso 1 1 calc R
H21C H 0.5746 0.5468 0.1043 0.063 Uiso 1 1 calc R
C1 C 0.79739(18) 0.50310(16) -0.00475(10) 0.0267(4) Uani 1 1 d .
C2 C 0.8920(2) 0.58135(16) -0.00666(12) 0.0332(5) Uani 1 1 d .
H23A H 0.9651 0.5519 0.0023 0.050 Uiso 1 1 calc R
H23B H 0.8765 0.6296 0.0275 0.050 Uiso 1 1 calc R
H23C H 0.8933 0.6113 -0.0510 0.050 Uiso 1 1 calc R
C3 C 0.8290(2) 0.42843(19) -0.05988(11) 0.0400(6) Uani 1 1 d .
H24A H 0.8348 0.4602 -0.1034 0.060 Uiso 1 1 calc R
H24B H 0.7706 0.3794 -0.0620 0.060 Uiso 1 1 calc R
H24C H 0.9013 0.3990 -0.0487 0.060 Uiso 1 1 calc R
C5 C 0.71926(19) 0.32164(16) 0.07823(13) 0.0345(5) Uani 1 1 d .
C7 C 0.6035(2) 0.3242(2) 0.03974(16) 0.0517(7) Uani 1 1 d .
H26A H 0.5675 0.2617 0.0426 0.078 Uiso 1 1 calc R
H26B H 0.6167 0.3403 -0.0074 0.078 Uiso 1 1 calc R
H26C H 0.5544 0.3720 0.0601 0.078 Uiso 1 1 calc R
C6 C 0.8011(2) 0.24851(16) 0.04369(14) 0.0439(6) Uani 1 1 d .
H27A H 0.8737 0.2489 0.0670 0.066 Uiso 1 1 calc R
H27B H 0.8122 0.2665 -0.0033 0.066 Uiso 1 1 calc R
H27C H 0.7684 0.1847 0.0459 0.066 Uiso 1 1 calc R
C8 C 0.6984(2) 0.28408(19) 0.15116(14) 0.0449(6) Uani 1 1 d .
H28A H 0.6679 0.2195 0.1491 0.067 Uiso 1 1 calc R
H28B H 0.6446 0.3258 0.1740 0.067 Uiso 1 1 calc R
H28C H 0.7695 0.2836 0.1759 0.067 Uiso 1 1 calc R
C14 C 1.22506(18) 0.50626(16) 0.01554(10) 0.0278(4) Uani 1 1 d .
B1 B 1.18809(17) 0.51205(16) 0.15190(11) 0.0181(4) Uani 1 1 d .
C4 C 0.68124(19) 0.54950(19) -0.02305(12) 0.0383(6) Uani 1 1 d .
H1A H 0.6840 0.5737 -0.0691 0.058 Uiso 1 1 calc R
H1B H 0.6657 0.6020 0.0078 0.058 Uiso 1 1 calc R
H1C H 0.6216 0.5017 -0.0194 0.058 Uiso 1 1 calc R
H2 H 1.490(2) 0.2983(17) 0.2937(12) 0.033(6) Uiso 1 1 d .
H3 H 0.964(2) 0.7937(19) 0.2887(14) 0.043(7) Uiso 1 1 d .
H1 H 1.409(3) 0.613(2) -0.0790(15) 0.055(8) Uiso 1 1 d .

loop_
_atom_site_aniso_label
_atom_site_aniso_U_11
_atom_site_aniso_U_22
_atom_site_aniso_U_33
_atom_site_aniso_U_23
_atom_site_aniso_U_13
_atom_site_aniso_U_12
F1 0.0353(7) 0.0465(7) 0.0239(6) -0.0127(6) -0.0033(5) 0.0052(6)
P1 0.0172(2) 0.0234(2) 0.0226(2) 0.0023(2) -0.00203(19) -0.0013(2)
F8 0.0401(7) 0.0324(7) 0.0304(7) -0.0102(6) -0.0101(5) -0.0022(6)
F7 0.0522(9) 0.0679(10) 0.0384(8) -0.0056(7) -0.0283(7) 0.0011(8)
F6 0.0487(9) 0.0299(7) 0.0570(9) -0.0002(7) -0.0089(7) 0.0144(6)
F4 0.0267(6) 0.0301(7) 0.0435(8) 0.0002(6) -0.0016(5) -0.0063(5)
F3 0.0349(8) 0.0394(8) 0.0869(12) 0.0277(8) 0.0223(8) 0.0015(6)
F12 0.0558(9) 0.0297(7) 0.0312(7) 0.0041(6) -0.0007(6) 0.0141(6)
F11 0.0741(11) 0.0346(8) 0.0599(10) -0.0146(7) -0.0226(8) 0.0297(8)
F10 0.0539(9) 0.0846(12) 0.0409(8) -0.0287(9) 0.0266(7) -0.0152(9)
F9 0.0474(8) 0.0419(7) 0.0261(6) -0.0016(6) 0.0121(6) -0.0146(6)
F5 0.0396(7) 0.0308(6) 0.0347(7) -0.0123(6) -0.0113(6) 0.0099(6)
F2 0.0721(11) 0.0950(12) 0.0173(6) -0.0018(8) 0.0042(6) 0.0222(10)
O1 0.0183(6) 0.0196(6) 0.0215(7) -0.0006(6) -0.0033(5) 0.0020(5)
N1 0.0186(8) 0.0224(8) 0.0255(8) 0.0001(7) -0.0033(7) -0.0012(6)
N2 0.0186(7) 0.0255(9) 0.0181(8) -0.0017(7) -0.0004(6) 0.0013(6)
C19 0.0176(8) 0.0239(9) 0.0171(8) 0.0036(8) 0.0017(7) -0.0023(8)
C24 0.0234(10) 0.0293(11) 0.0232(10) 0.0006(9) 0.0001(8) -0.0015(8)
C23 0.0284(11) 0.0471(14) 0.0223(10) 0.0039(10) -0.0100(8) -0.0052(10)
C22 0.0267(11) 0.0432(14) 0.0315(12) 0.0143(11) -0.0051(9) 0.0068(10)
C21 0.0299(11) 0.0265(11) 0.0346(12) 0.0054(10) 0.0033(9) 0.0053(9)
C20 0.0212(10) 0.0295(10) 0.0227(10) -0.0015(9) 0.0004(8) 0.0006(8)
C13 0.0212(8) 0.0212(9) 0.0203(9) 0.0017(8) 0.0015(7) 0.0053(7)
C18 0.0239(10) 0.0265(10) 0.0314(11) 0.0069(10) 0.0040(9) 0.0068(8)
C17 0.0277(11) 0.0335(12) 0.0529(15) 0.0194(12) 0.0120(10) 0.0072(10)
C16 0.0446(15) 0.0582(17) 0.0348(14) 0.0216(13) 0.0190(12) 0.0195(13)
C15 0.0444(14) 0.0588(16) 0.0185(10) 0.0062(10) 0.0055(10) 0.0203(13)
C25 0.0167(9) 0.0254(10) 0.0236(10) -0.0074(8) -0.0020(7) -0.0022(7)
C30 0.0262(10) 0.0299(11) 0.0293(11) -0.0089(10) -0.0082(9) 0.0048(9)
C29 0.0355(12) 0.0337(12) 0.0424(13) -0.0173(11) -0.0137(11) 0.0149(10)
C28 0.0287(12) 0.0458(15) 0.0503(16) -0.0308(13) -0.0072(11) 0.0105(11)
C27 0.0260(11) 0.0646(17) 0.0283(12) -0.0227(12) 0.0070(9) -0.0101(11)
C26 0.0245(10) 0.0329(12) 0.0280(11) -0.0073(9) 0.0005(8) -0.0081(9)
C9 0.0229(10) 0.0409(13) 0.0283(11) -0.0031(10) 0.0048(8) 0.0058(9)
C11 0.0359(13) 0.0650(16) 0.0238(11) -0.0037(12) 0.0018(9) 0.0068(12)
C12 0.0381(13) 0.0363(13) 0.0464(14) -0.0128(12) 0.0067(11) 0.0076(10)
C10 0.0260(11) 0.0614(17) 0.0395(13) 0.0060(13) 0.0073(10) 0.0114(11)
C1 0.0267(10) 0.0302(11) 0.0232(10) 0.0048(9) 0.0003(8) 0.0024(9)
C2 0.0339(12) 0.0333(12) 0.0325(12) 0.0095(10) 0.0048(9) -0.0037(9)
C3 0.0439(13) 0.0503(15) 0.0256(11) -0.0041(11) 0.0016(10) -0.0023(12)
C5 0.0275(10) 0.0308(11) 0.0451(13) 0.0087(11) -0.0122(10) -0.0127(9)
C7 0.0385(14) 0.0486(16) 0.0678(19) 0.0156(14) -0.0241(13) -0.0202(12)
C6 0.0500(16) 0.0258(11) 0.0560(16) -0.0042(11) -0.0167(13) -0.0052(11)
C8 0.0319(12) 0.0453(14) 0.0576(16) 0.0247(13) -0.0060(12) -0.0100(11)
C14 0.0259(11) 0.0343(11) 0.0231(10) 0.0026(9) 0.0026(8) 0.0126(9)
B1 0.0181(10) 0.0201(10) 0.0161(9) -0.0013(9) 0.0003(8) 0.0003(8)
C4 0.0305(12) 0.0492(14) 0.0353(12) 0.0145(12) -0.0049(9) 0.0064(11)

loop_
_atom_type_symbol
_atom_type_description
_atom_type_scat_dispersion_real
_atom_type_scat_dispersion_imag
_atom_type_scat_source
C C 0.0033 0.0016 'International Tables Vol C Tables 4.2.6.8 and 6.1.1.4'
H H 0.0000 0.0000 'International Tables Vol C Tables 4.2.6.8 and 6.1.1.4'
B B 0.0013 0.0007 'International Tables Vol C Tables 4.2.6.8 and 6.1.1.4'
N N 0.0061 0.0033 'International Tables Vol C Tables 4.2.6.8 and 6.1.1.4'
O O 0.0106 0.0060 'International Tables Vol C Tables 4.2.6.8 and 6.1.1.4'
F F 0.0171 0.0103 'International Tables Vol C Tables 4.2.6.8 and 6.1.1.4'
P P 0.1023 0.0942 'International Tables Vol C Tables 4.2.6.8 and 6.1.1.4'

loop_
_geom_angle_atom_site_label_1
_geom_angle_atom_site_label_2
_geom_angle_atom_site_label_3
_geom_angle
N1 P1 C5 98.57(9)
N1 P1 C9 107.16(9)
C5 P1 C9 113.67(11)
N1 P1 C1 110.05(9)
C5 P1 C1 112.33(10)
C9 P1 C1 113.81(10)
N2 O1 B1 114.86(14)
N2 N1 P1 115.32(13)
N1 N2 O1 109.49(14)
C24 C19 C20 113.52(17)
C24 C19 B1 125.62(17)
C20 C19 B1 120.85(16)
F8 C24 C23 116.59(18)
F8 C24 C19 120.11(18)
C23 C24 C19 123.30(19)
F7 C23 C22 119.24(19)
F7 C23 C24 119.0(2)
C22 C23 C24 121.8(2)
C21 C22 C23 116.6(2)
F6 C21 C22 119.8(2)
F6 C21 C20 118.8(2)
C22 C21 C20 121.5(2)
F5 C20 C21 116.70(18)
F5 C20 C19 120.06(17)
C21 C20 C19 123.24(19)
C14 C13 C18 113.33(18)
C14 C13 B1 126.53(17)
C18 C13 B1 120.07(17)
F4 C18 C17 117.6(2)
F4 C18 C13 118.47(17)
C17 C18 C13 123.9(2)
F3 C17 C16 120.3(2)
F3 C17 C18 118.6(2)
C16 C17 C18 121.0(2)
C17 C16 C15 117.0(2)
F2 C15 C16 120.3(2)
F2 C15 C14 118.2(2)
C16 C15 C14 121.4(2)
C26 C25 C30 113.52(19)
C26 C25 B1 119.55(18)
C30 C25 B1 126.59(18)
F12 C30 C29 115.4(2)
F12 C30 C25 121.22(18)
C29 C30 C25 123.4(2)
F11 C29 C28 120.2(2)
F11 C29 C30 117.8(2)
C28 C29 C30 122.0(2)
C29 C28 C27 116.2(2)
F10 C27 C26 118.7(2)
F10 C27 C28 119.9(2)
C26 C27 C28 121.3(2)
F9 C26 C27 117.8(2)
F9 C26 C25 118.64(18)
C27 C26 C25 123.5(2)
C12 C9 C10 108.5(2)
C12 C9 C11 106.3(2)
C10 C9 C11 109.33(18)
C12 C9 P1 111.06(15)
C10 C9 P1 110.80(16)
C11 C9 P1 110.71(15)
C3 C1 C4 109.05(19)
C3 C1 C2 106.30(18)
C4 C1 C2 109.39(18)
C3 C1 P1 110.44(15)
C4 C1 P1 110.49(14)
C2 C1 P1 111.07(14)
C8 C5 C6 106.48(19)
C8 C5 C7 108.7(2)
C6 C5 C7 109.9(2)
C8 C5 P1 109.85(16)
C6 C5 P1 109.27(15)
C7 C5 P1 112.39(16)
F1 C14 C15 115.76(19)
F1 C14 C13 120.91(17)
C15 C14 C13 123.3(2)
O1 B1 C13 111.33(15)
O1 B1 C25 105.91(14)
C13 B1 C25 114.23(16)
O1 B1 C19 102.63(15)
C13 B1 C19 107.21(14)
C25 B1 C19 114.94(15)

loop_
_geom_bond_atom_site_label_1
_geom_bond_atom_site_label_2
_geom_bond_distance
F1 C14 1.359(3)
P1 N1 1.7092(16)
P1 C5 1.875(2)
P1 C9 1.878(2)
P1 C1 1.878(2)
F8 C24 1.349(2)
F7 C23 1.353(2)
F6 C21 1.360(3)
F4 C18 1.360(3)
F3 C17 1.355(3)
F12 C30 1.353(3)
F11 C29 1.359(3)
F10 C27 1.352(3)
F9 C26 1.343(3)
F5 C20 1.351(2)
F2 C15 1.354(3)
O1 N2 1.327(2)
O1 B1 1.533(2)
N1 N2 1.255(2)
C19 C24 1.385(3)
C19 C20 1.393(3)
C19 B1 1.646(3)
C24 C23 1.378(3)
C23 C22 1.367(3)
C22 C21 1.367(3)
C21 C20 1.381(3)
C13 C14 1.388(3)
C13 C18 1.392(3)
C13 B1 1.634(3)
C18 C17 1.375(3)
C17 C16 1.367(4)
C16 C15 1.371(4)
C15 C14 1.378(3)
C25 C26 1.389(3)
C25 C30 1.389(3)
C25 B1 1.639(3)
C30 C29 1.376(3)
C29 C28 1.367(4)
C28 C27 1.381(4)
C27 C26 1.379(3)
C9 C12 1.541(3)
C9 C10 1.543(3)
C9 C11 1.546(3)
C1 C3 1.535(3)
C1 C4 1.539(3)
C1 C2 1.543(3)
C5 C8 1.536(3)
C5 C6 1.543(4)
C5 C7 1.544(3)
